data_7050334
loop_
_publ_author_name
'Dai-Zheng Liao'
'Peng Cheng'
'Wen Dong'
'Zong-Hui Jiang'
'Zhan-Quan Liu'
'Hai-Bin Song'
'Ya-Qiu Sun'
'Qing-Mei Wang'
'Shi-Ping Yan'
'Bin Yu'
'Hui-Bo Zhou'

_publ_section_title
;
Synthesis, crystal structures and luminescent
properties of two supramolecular assemblies containing [Au(CN)2]-
building block
;
_journal_name_full 'New J.Chem.(Nouv.J.Chim.)'
_journal_year 2004
_chemical_formula_sum 'C29 H22 Au2 Mn N8 O2'
_chemical_formula_weight 963.42
_space_group_IT_number 2
_symmetry_cell_setting triclinic
_symmetry_space_group_name_Hall '-P 1'
_symmetry_space_group_name_H-M 'P -1'
_atom_sites_solution_hydrogens geom
_atom_sites_solution_primary direct
_atom_sites_solution_secondary difmap
_cell_angle_alpha 109.481(5)
_cell_angle_beta 100.360(5)
_cell_angle_gamma 91.607(5)
_cell_formula_units_Z 2
_cell_length_a 10.514(3)
_cell_length_b 12.374(4)
_cell_length_c 12.384(4)
_cell_measurement_reflns_used 828
_cell_measurement_temperature 293(2)
_cell_measurement_theta_max 25.44
_cell_measurement_theta_min 3.20
_cell_volume 1487.5(8)
_diffrn_ambient_temperature 293(2)
_diffrn_detector_area_resol_mean ?
_diffrn_measurement_device_type 'CCD area detector'
_diffrn_measurement_method 'phi and omega scans'
_diffrn_radiation_monochromator graphite
_diffrn_radiation_source 'fine-focus sealed tube'
_diffrn_radiation_type MoK\a
_diffrn_radiation_wavelength 0.71073
_diffrn_reflns_av_R_equivalents 0.0315
_diffrn_reflns_av_sigmaI/netI 0.0711
_diffrn_reflns_limit_h_max 11
_diffrn_reflns_limit_h_min -13
_diffrn_reflns_limit_k_max 15
_diffrn_reflns_limit_k_min -12
_diffrn_reflns_limit_l_max 15
_diffrn_reflns_limit_l_min -15
_diffrn_reflns_number 8643
_diffrn_reflns_theta_max 26.41
_diffrn_reflns_theta_min 1.78
_diffrn_standards_decay_% ?
_diffrn_standards_interval_count ?
_diffrn_standards_interval_time ?
_diffrn_standards_number ?
_exptl_absorpt_coefficient_mu 10.298
_exptl_absorpt_correction_T_max 1.000000
_exptl_absorpt_correction_T_min 0.525931
_exptl_absorpt_correction_type multi-scan
_exptl_absorpt_process_details SADABS
_exptl_crystal_colour ?
_exptl_crystal_density_diffrn 2.151
_exptl_crystal_density_meas ?
_exptl_crystal_density_method 'not measured'
_exptl_crystal_description ?
_exptl_crystal_F_000 902
_exptl_crystal_size_max 0.20
_exptl_crystal_size_mid 0.18
_exptl_crystal_size_min 0.16
_refine_ls_extinction_coef ?
_refine_ls_extinction_method none
_refine_ls_goodness_of_fit_ref 1.023
_refine_ls_hydrogen_treatment mixed
_refine_ls_matrix_type full
_refine_ls_number_parameters 391
_refine_ls_number_reflns 6015
_refine_ls_number_restraints 27
_refine_ls_restrained_S_all 1.026
_refine_ls_R_factor_all 0.0709
_refine_ls_R_factor_gt 0.0389
_refine_ls_shift/su_max 0.001
_refine_ls_shift/su_mean 0.000
_refine_ls_structure_factor_coef Fsqd
_refine_ls_weighting_details 'calc w=1/[\s^2^(Fo^2^)+(0.0301P)^2^+3.4797P] where P=(Fo^2^+2Fc^2^)/3'
_refine_ls_weighting_scheme calc
_refine_ls_wR_factor_gt 0.0848
_refine_ls_wR_factor_ref 0.0988
_reflns_number_gt 4153
_reflns_number_total 6015
_reflns_threshold_expression >2sigma(I)
_cod_depositor_comments
;
The following automatic conversions were performed:
'_symmetry_cell_setting' value 'Triclinic' changed to 'triclinic'
according to '/home/saulius/struct/CIF-dictionaries/cif_core.dic'
dictionary named 'cif_core.dic' version 2.4.1 from
2010-06-29.

'_exptl_absorpt_correction_type' value 'MULTI-SCAN' changed
to 'multi-scan' according to
'/home/saulius/struct/CIF-dictionaries/cif_core.dic' dictionary named
'cif_core.dic' version 2.4.1 from 2010-06-29.

Automatic conversion script
Id: cif_fix_enum 1527 2010-12-29 10:47:43Z saulius 

The following automatic conversions were performed:

'_exptl_crystal_density_meas' value 'NONE' was changed to '?' - the
value is perceived as not measured.

Automatic conversion script
Id: cif_fix_values 3008 2015-01-20 13:52:24Z robertas 
;
_cod_database_code 7050334

loop_
_symmetry_equiv_pos_as_xyz
'x, y, z'
'-x, -y, -z'

loop_
_atom_site_label
_atom_site_type_symbol
_atom_site_fract_x
_atom_site_fract_y
_atom_site_fract_z
_atom_site_U_iso_or_equiv
_atom_site_adp_type
_atom_site_occupancy
_atom_site_symmetry_multiplicity
_atom_site_calc_flag
_atom_site_refinement_flags
_atom_site_disorder_assembly
_atom_site_disorder_group
Au1 Au 0.04299(4) 1.04140(3) 0.27447(3) 0.04227(12) Uani 1 1 d . . .
Au2 Au 0.0000 1.0000 0.5000 0.04151(15) Uani 1 2 d S . .
Au3 Au 0.0000 1.0000 0.0000 0.05941(19) Uani 1 2 d S . .
Mn1 Mn 0.34420(11) 0.70653(11) 0.26260(11) 0.0344(3) Uani 1 1 d . . .
C1 C 0.1679(9) 0.9213(9) 0.2524(7) 0.042(2) Uani 1 1 d . . .
N1 N 0.2358(7) 0.8508(7) 0.2458(6) 0.0459(19) Uani 1 1 d . . .
C2 C -0.0796(10) 1.1646(9) 0.3003(8) 0.049(2) Uani 1 1 d . . .
N2 N -0.1538(10) 1.2306(9) 0.3163(9) 0.076(3) Uani 1 1 d . . .
C3 C -0.1564(10) 0.8900(10) 0.4085(8) 0.053(3) Uani 1 1 d . . .
N3 N -0.2459(9) 0.8277(9) 0.3557(8) 0.068(3) Uani 1 1 d . . .
C4 C 0.1736(14) 1.0801(12) 0.0169(10) 0.072(4) Uani 1 1 d . . .
N4 N 0.2717(13) 1.1217(14) 0.0247(11) 0.112(5) Uani 1 1 d . . .
N5 N 0.2680(6) 0.5604(6) 0.0928(6) 0.0334(16) Uani 1 1 d . . .
N6 N 0.1612(6) 0.6224(7) 0.2861(6) 0.0384(17) Uani 1 1 d . . .
N7 N 0.4744(6) 0.5774(6) 0.3201(6) 0.0382(17) Uani 1 1 d . . .
N8 N 0.4268(7) 0.7895(6) 0.4541(6) 0.0422(18) Uani 1 1 d . . .
C5 C 0.3170(9) 0.5300(8) -0.0046(8) 0.045(2) Uani 1 1 d . . .
H5 H 0.3836 0.5785 -0.0090 0.054 Uiso 1 1 calc R . .
C6 C 0.2739(10) 0.4308(9) -0.0983(8) 0.050(3) Uani 1 1 d . . .
H6 H 0.3109 0.4132 -0.1642 0.060 Uiso 1 1 calc R . .
C7 C 0.1758(10) 0.3579(9) -0.0940(8) 0.052(3) Uani 1 1 d . . .
H7 H 0.1469 0.2899 -0.1564 0.062 Uiso 1 1 calc R . .
C8 C 0.1196(8) 0.3859(8) 0.0044(8) 0.040(2) Uani 1 1 d . . .
C9 C 0.0153(9) 0.3165(9) 0.0162(9) 0.055(3) Uani 1 1 d . . .
H9 H -0.0170 0.2480 -0.0443 0.065 Uiso 1 1 calc R . .
C10 C -0.0367(9) 0.3466(10) 0.1103(10) 0.059(3) Uani 1 1 d . . .
H10 H -0.1039 0.2988 0.1147 0.071 Uiso 1 1 calc R . .
C11 C 0.0085(8) 0.4512(9) 0.2050(8) 0.043(2) Uani 1 1 d . . .
C12 C -0.0453(9) 0.4891(10) 0.3049(9) 0.054(3) Uani 1 1 d . . .
H12 H -0.1126 0.4439 0.3132 0.065 Uiso 1 1 calc R . .
C13 C 0.0008(10) 0.5925(11) 0.3908(10) 0.062(3) Uani 1 1 d . . .
H13 H -0.0367 0.6200 0.4561 0.074 Uiso 1 1 calc R . .
C14 C 0.1047(9) 0.6549(9) 0.3779(8) 0.049(2) Uani 1 1 d . . .
H14 H 0.1370 0.7242 0.4374 0.059 Uiso 1 1 calc R . .
C15 C 0.1126(7) 0.5216(7) 0.1986(7) 0.033(2) Uani 1 1 d . . .
C16 C 0.1681(8) 0.4892(7) 0.0961(7) 0.0331(19) Uani 1 1 d . . .
C17 C 0.4949(9) 0.4715(8) 0.2565(9) 0.046(2) Uani 1 1 d . . .
H17 H 0.4446 0.4389 0.1816 0.055 Uiso 1 1 calc R . .
C18 C 0.5852(10) 0.4072(9) 0.2940(10) 0.055(3) Uani 1 1 d . . .
H18 H 0.5952 0.3335 0.2457 0.066 Uiso 1 1 calc R . .
C19 C 0.6598(9) 0.4534(10) 0.4029(11) 0.059(3) Uani 1 1 d . . .
H19 H 0.7223 0.4115 0.4296 0.070 Uiso 1 1 calc R . .
C20 C 0.6424(8) 0.5658(10) 0.4765(9) 0.049(3) Uani 1 1 d . . .
C21 C 0.7150(9) 0.6245(12) 0.5948(10) 0.063(3) Uani 1 1 d . . .
H21 H 0.7816 0.5883 0.6249 0.076 Uiso 1 1 calc R . .
C22 C 0.6907(10) 0.7279(11) 0.6622(10) 0.061(3) Uani 1 1 d . . .
H22 H 0.7397 0.7615 0.7375 0.073 Uiso 1 1 calc R . .
C23 C 0.5903(9) 0.7873(9) 0.6197(8) 0.048(2) Uani 1 1 d . . .
C24 C 0.5556(11) 0.8906(10) 0.6878(9) 0.064(3) Uani 1 1 d . . .
H24 H 0.5983 0.9246 0.7653 0.077 Uiso 1 1 calc R . .
C25 C 0.4599(13) 0.9425(10) 0.6423(10) 0.075(3) Uani 1 1 d . . .
H25 H 0.4351 1.0118 0.6880 0.090 Uiso 1 1 calc R . .
C26 C 0.3978(10) 0.8895(9) 0.5234(9) 0.056(3) Uani 1 1 d . . .
H26 H 0.3331 0.9267 0.4922 0.067 Uiso 1 1 calc R . .
C27 C 0.5210(8) 0.7364(8) 0.5016(8) 0.040(2) Uani 1 1 d . . .
C28 C 0.5473(8) 0.6243(8) 0.4301(8) 0.036(2) Uani 1 1 d . . .
O1 O 0.5088(5) 0.7580(6) 0.2045(5) 0.0490(16) Uani 1 1 d . . .
H1A H 0.5753 0.7256 0.2229 0.059 Uiso 1 1 d R . .
H1B H 0.5139 0.7782 0.1461 0.059 Uiso 1 1 d R . .
O2 O 0.5024(9) 0.7746(9) 0.9962(8) 0.105(3) Uani 0.50 1 d PDU A 1
H2 H 0.5610 0.7809 0.9625 0.158 Uiso 0.50 1 d PR A 1
C29 C 0.426(3) 0.872(2) 1.0136(16) 0.161(16) Uani 0.50 1 d PDU A 1
H29A H 0.4867 0.9408 1.0469 0.193 Uiso 0.50 1 d PR A 1
H29B H 0.3713 0.8732 1.0690 0.193 Uiso 0.50 1 d PR A 1
C30 C 0.3477(19) 0.8748(18) 0.9004(17) 0.071(6) Uani 0.50 1 d PDU A 1
H30A H 0.4019 0.8728 0.8453 0.107 Uiso 0.50 1 d PR A 1
H30B H 0.3033 0.9434 0.9152 0.107 Uiso 0.50 1 d PR A 1
H30C H 0.2853 0.8085 0.8691 0.107 Uiso 0.50 1 d PR A 1
O2' O 0.5024(9) 0.7746(9) 0.9962(8) 0.105(3) Uani 0.50 1 d PU B 2
H2A H 0.5611 0.7808 0.9619 0.158 Uiso 0.50 1 d PR B 2
H2B H 0.5045 0.7692 1.0629 0.158 Uiso 0.50 1 d PR B 2
